data_7052794
loop_
_publ_author_name
'Farra, Ramzi'
'Thiel, Kerstin'
'Winter, Alette'
'Klamroth, Tillmann'
'P\"oppl, Andreas'
'Kelling, Alexandra'
'Schilde, Uwe'
'Taubert, Andreas'
'Strauch, Peter'

_publ_section_title
;
 Tetrahalidocuprates(ii)---structure and EPR spectroscopy. Part 1:
 Tetrabromidocuprates(ii)
;
_journal_issue 12
_journal_name_full 'New Journal of Chemistry'
_journal_page_first 2793
_journal_paper_doi 10.1039/c1nj20271e
_journal_volume 35
_journal_year 2011
_chemical_formula_moiety '2(C24 H20 P), Cu Br4'
_chemical_formula_sum 'C48 H40 Br4 Cu P2'
_chemical_formula_weight 1061.92
_chemical_melting_point 460.5(15)
_chemical_name_systematic
;
Bis(tetraphenylphosphonium)tetrabromocuprate(II)
;
_space_group_IT_number 15
_symmetry_cell_setting monoclinic
_symmetry_space_group_name_Hall '-C 2yc'
_symmetry_space_group_name_H-M 'C 1 2/c 1'
_atom_sites_solution_hydrogens geom
_atom_sites_solution_primary direct
_atom_sites_solution_secondary difmap
_audit_creation_method SHELXL-97
_cell_angle_alpha 90.00
_cell_angle_beta 91.914(12)
_cell_angle_gamma 90.00
_cell_formula_units_Z 4
_cell_length_a 10.8617(17)
_cell_length_b 19.554(2)
_cell_length_c 21.072(3)
_cell_measurement_reflns_used 8317
_cell_measurement_temperature 210(2)
_cell_measurement_theta_max 28.95
_cell_measurement_theta_min 1.84
_cell_volume 4473.0(11)
_computing_cell_refinement 'X-AREA (Stoe, 2004)'
_computing_data_collection 'X-AREA (Stoe, 2004)'
_computing_data_reduction 'X-RED (Stoe, 2004)'
_computing_molecular_graphics
;
DIAMOND (Brandenburg, 2005)
;
_computing_structure_refinement 'SHELXL-97 (Sheldrick, 1997)'
_computing_structure_solution 'SHELXS-97 (Sheldrick, 1990)'
_diffrn_ambient_temperature 210(2)
_diffrn_detector 'image plate (34 cm diameter)'
_diffrn_detector_area_resol_mean 6.67
_diffrn_detector_type STOE
_diffrn_measured_fraction_theta_full 1.000
_diffrn_measured_fraction_theta_max 1.000
_diffrn_measurement_details
;
180 frames, exposure time per frame = 5 min
;
_diffrn_measurement_device '2-circle goniometer'
_diffrn_measurement_device_type 'STOE IPDS 2'
_diffrn_measurement_method '\w scan, 1.0 \%'
_diffrn_radiation_monochromator 'plane graphite'
_diffrn_radiation_source 'fine-focus sealed tube'
_diffrn_radiation_type MoK\a
_diffrn_radiation_wavelength 0.71073
_diffrn_reflns_av_R_equivalents 0.0986
_diffrn_reflns_av_sigmaI/netI 0.0856
_diffrn_reflns_limit_h_max 12
_diffrn_reflns_limit_h_min -12
_diffrn_reflns_limit_k_max 23
_diffrn_reflns_limit_k_min -22
_diffrn_reflns_limit_l_max 23
_diffrn_reflns_limit_l_min -25
_diffrn_reflns_number 14297
_diffrn_reflns_theta_full 25.00
_diffrn_reflns_theta_max 25.00
_diffrn_reflns_theta_min 1.93
_exptl_absorpt_coefficient_mu 4.165
_exptl_absorpt_correction_T_max 0.5282
_exptl_absorpt_correction_T_min 0.5199
_exptl_absorpt_correction_type sphere
_exptl_absorpt_process_details 'X-RED (Stoe, 2004)'
_exptl_crystal_colour brown
_exptl_crystal_density_diffrn 1.577
_exptl_crystal_density_method 'not measured'
_exptl_crystal_description needle
_exptl_crystal_F_000 2108
_exptl_crystal_size_max 1.1
_exptl_crystal_size_mid 0.41
_exptl_crystal_size_min 0.05
_refine_diff_density_max 1.763
_refine_diff_density_min -0.642
_refine_diff_density_rms 0.083
_refine_ls_extinction_coef 0.00048(7)
_refine_ls_extinction_expression Fc^*^=kFc[1+0.001xFc^2^\l^3^/sin(2\q)]^-1/4^
_refine_ls_extinction_method SHELXL
_refine_ls_goodness_of_fit_ref 0.910
_refine_ls_hydrogen_treatment constr
_refine_ls_matrix_type full
_refine_ls_number_parameters 250
_refine_ls_number_reflns 3952
_refine_ls_number_restraints 0
_refine_ls_restrained_S_all 0.910
_refine_ls_R_factor_all 0.0821
_refine_ls_R_factor_gt 0.0457
_refine_ls_shift/su_max 0.001
_refine_ls_shift/su_mean 0.000
_refine_ls_structure_factor_coef Fsqd
_refine_ls_weighting_details 'calc w=1/[\s^2^(Fo^2^)+(0.0375P)^2^+0.0000P] where P=(Fo^2^+2Fc^2^)/3'
_refine_ls_weighting_scheme calc
_refine_ls_wR_factor_gt 0.0869
_refine_ls_wR_factor_ref 0.0961
_reflns_number_gt 2532
_reflns_number_total 3952
_reflns_threshold_expression >2sigma(I)
_cod_data_source_file c1nj20271e.txt
_cod_data_source_block farra6
_cod_depositor_comments
;
The following automatic conversions were performed:

'_chemical_melting_point' value '459-462' was changed to '460.5(15)'
- the average value was taken and precision was estimated.

Automatic conversion script
Id: cif_fix_values 1715 2011-07-08 13:25:40Z adriana 
;
_cod_original_cell_volume 4473.1(11)
_cod_original_sg_symbol_H-M C2/c
_cod_database_code 7052794

loop_
_symmetry_equiv_pos_as_xyz
'x, y, z'
'-x, y, -z+1/2'
'x+1/2, y+1/2, z'
'-x+1/2, y+1/2, -z+1/2'
'-x, -y, -z'
'x, -y, z-1/2'
'-x+1/2, -y+1/2, -z'
'x+1/2, -y+1/2, z-1/2'

loop_
_atom_site_label
_atom_site_type_symbol
_atom_site_fract_x
_atom_site_fract_y
_atom_site_fract_z
_atom_site_U_iso_or_equiv
_atom_site_adp_type
_atom_site_occupancy
_atom_site_symmetry_multiplicity
_atom_site_calc_flag
_atom_site_refinement_flags
C1 C -0.5264(4) -0.1590(3) 0.9797(3) 0.0425(13) Uani 1 1 d .
C2 C -0.6449(4) -0.1332(3) 0.9811(3) 0.0526(15) Uani 1 1 d .
H2 H -0.6726 -0.1012 0.9514 0.063 Uiso 1 1 calc R
C3 C -0.7228(5) -0.1567(4) 1.0287(3) 0.070(2) Uani 1 1 d .
H3 H -0.8023 -0.1394 1.0307 0.084 Uiso 1 1 calc R
C4 C -0.6828(6) -0.2046(4) 1.0717(3) 0.069(2) Uani 1 1 d .
H4 H -0.7358 -0.2206 1.1021 0.083 Uiso 1 1 calc R
C5 C -0.5663(6) -0.2290(3) 1.0704(3) 0.0628(17) Uani 1 1 d .
H5 H -0.5391 -0.2608 1.1005 0.075 Uiso 1 1 calc R
C6 C -0.4876(6) -0.2069(3) 1.0246(3) 0.0560(16) Uani 1 1 d .
H6 H -0.4080 -0.2242 1.0238 0.067 Uiso 1 1 calc R
C7 C -0.3883(4) -0.1961(3) 0.8671(3) 0.0372(12) Uani 1 1 d .
C8 C -0.4275(5) -0.2629(3) 0.8749(3) 0.0498(14) Uani 1 1 d .
H8 H -0.4717 -0.2747 0.9103 0.060 Uiso 1 1 calc R
C9 C -0.4013(6) -0.3118(3) 0.8304(3) 0.0613(17) Uani 1 1 d .
H9 H -0.4279 -0.3565 0.8361 0.074 Uiso 1 1 calc R
C10 C -0.3360(6) -0.2953(3) 0.7776(3) 0.0606(17) Uani 1 1 d .
H10 H -0.3186 -0.3288 0.7478 0.073 Uiso 1 1 calc R
C11 C -0.2972(6) -0.2297(3) 0.7693(3) 0.0595(16) Uani 1 1 d .
H11 H -0.2536 -0.2183 0.7335 0.071 Uiso 1 1 calc R
C12 C -0.3219(5) -0.1799(3) 0.8134(3) 0.0494(14) Uani 1 1 d .
H12 H -0.2943 -0.1354 0.8075 0.059 Uiso 1 1 calc R
C13 C -0.2808(4) -0.1060(3) 0.9671(2) 0.0366(12) Uani 1 1 d .
C14 C -0.1650(4) -0.1183(3) 0.9431(3) 0.0432(13) Uani 1 1 d .
H14 H -0.1570 -0.1401 0.9042 0.052 Uiso 1 1 calc R
C15 C -0.0617(5) -0.0973(3) 0.9784(3) 0.0543(16) Uani 1 1 d .
H15 H 0.0163 -0.1057 0.9632 0.065 Uiso 1 1 calc R
C16 C -0.0729(5) -0.0646(3) 1.0349(3) 0.0496(14) Uani 1 1 d .
H16 H -0.0026 -0.0509 1.0578 0.060 Uiso 1 1 calc R
C17 C -0.1862(5) -0.0518(3) 1.0583(3) 0.0524(15) Uani 1 1 d .
H17 H -0.1930 -0.0299 1.0972 0.063 Uiso 1 1 calc R
C18 C -0.2908(5) -0.0714(3) 1.0239(3) 0.0474(14) Uani 1 1 d .
H18 H -0.3682 -0.0613 1.0390 0.057 Uiso 1 1 calc R
C19 C -0.4778(4) -0.0585(3) 0.8798(2) 0.0380(12) Uani 1 1 d .
C20 C -0.4240(4) 0.0058(3) 0.8850(2) 0.0407(13) Uani 1 1 d .
H20 H -0.3539 0.0123 0.9109 0.049 Uiso 1 1 calc R
C21 C -0.4754(5) 0.0600(3) 0.8516(3) 0.0528(15) Uani 1 1 d .
H21 H -0.4400 0.1032 0.8548 0.063 Uiso 1 1 calc R
C22 C -0.5796(5) 0.0498(3) 0.8134(3) 0.0554(17) Uani 1 1 d .
H22 H -0.6151 0.0869 0.7920 0.066 Uiso 1 1 calc R
C23 C -0.6316(5) -0.0132(4) 0.8064(3) 0.0541(16) Uani 1 1 d .
H23 H -0.7014 -0.0191 0.7803 0.065 Uiso 1 1 calc R
C24 C -0.5799(5) -0.0677(3) 0.8383(3) 0.0503(14) Uani 1 1 d .
H24 H -0.6129 -0.1112 0.8323 0.060 Uiso 1 1 calc R
Br1 Br 0.11576(5) 0.03058(3) 0.68504(3) 0.04515(18) Uani 1 1 d .
Br2 Br -0.08907(6) -0.11973(4) 0.67278(4) 0.0668(2) Uani 1 1 d .
Cu1 Cu 0.0000 -0.04347(5) 0.7500 0.0387(2) Uani 1 2 d S
P1 P -0.41754(11) -0.13016(7) 0.92285(7) 0.0363(3) Uani 1 1 d .

loop_
_atom_site_aniso_label
_atom_site_aniso_U_11
_atom_site_aniso_U_22
_atom_site_aniso_U_33
_atom_site_aniso_U_23
_atom_site_aniso_U_13
_atom_site_aniso_U_12
C1 0.038(3) 0.040(3) 0.049(3) 0.001(3) 0.002(2) -0.005(2)
C2 0.040(3) 0.065(4) 0.053(4) -0.005(3) -0.006(2) -0.003(3)
C3 0.043(3) 0.100(6) 0.068(5) -0.004(5) 0.009(3) -0.017(3)
C4 0.080(5) 0.077(5) 0.051(4) 0.001(4) 0.013(3) -0.034(4)
C5 0.079(4) 0.049(4) 0.061(5) 0.011(4) 0.012(3) -0.009(3)
C6 0.065(4) 0.047(4) 0.057(4) 0.006(3) 0.005(3) 0.006(3)
C7 0.043(3) 0.031(3) 0.037(3) -0.001(3) -0.007(2) -0.003(2)
C8 0.055(3) 0.040(3) 0.055(4) 0.001(3) -0.003(3) -0.009(3)
C9 0.075(4) 0.035(3) 0.072(5) -0.003(4) -0.015(3) -0.014(3)
C10 0.078(4) 0.052(4) 0.051(4) -0.011(4) -0.007(3) 0.007(3)
C11 0.085(4) 0.048(4) 0.046(4) -0.003(3) 0.007(3) -0.004(3)
C12 0.070(4) 0.036(3) 0.043(4) -0.002(3) 0.005(3) -0.008(3)
C13 0.042(3) 0.034(3) 0.034(3) 0.004(3) 0.000(2) 0.002(2)
C14 0.043(3) 0.050(4) 0.036(3) -0.003(3) 0.001(2) 0.005(2)
C15 0.035(3) 0.080(5) 0.048(4) -0.009(4) -0.003(2) 0.001(3)
C16 0.051(3) 0.058(4) 0.039(3) -0.001(3) -0.010(2) -0.006(3)
C17 0.055(3) 0.066(4) 0.036(3) -0.012(3) -0.001(2) 0.004(3)
C18 0.040(3) 0.060(4) 0.042(3) -0.005(3) 0.003(2) 0.008(2)
C19 0.040(3) 0.037(3) 0.037(3) 0.004(3) 0.000(2) 0.003(2)
C20 0.046(3) 0.044(3) 0.032(3) 0.004(3) 0.003(2) 0.000(2)
C21 0.074(4) 0.033(3) 0.052(4) 0.007(3) 0.013(3) 0.007(3)
C22 0.064(4) 0.064(4) 0.040(3) 0.017(3) 0.013(3) 0.030(3)
C23 0.044(3) 0.073(5) 0.045(4) 0.006(3) -0.008(2) 0.009(3)
C24 0.049(3) 0.054(4) 0.047(4) 0.008(3) -0.008(3) -0.004(3)
Br1 0.0483(3) 0.0480(3) 0.0390(3) 0.0092(3) -0.0011(2) -0.0037(2)
Br2 0.0696(4) 0.0646(5) 0.0674(5) -0.0302(4) 0.0202(3) -0.0226(3)
Cu1 0.0400(4) 0.0380(6) 0.0382(5) 0.000 0.0040(4) 0.000
P1 0.0371(6) 0.0334(8) 0.0382(8) 0.0021(7) -0.0022(5) -0.0009(5)

loop_
_atom_type_symbol
_atom_type_description
_atom_type_scat_dispersion_real
_atom_type_scat_dispersion_imag
_atom_type_scat_source
C C 0.0033 0.0016 'International Tables Vol C Tables 4.2.6.8 and 6.1.1.4'
H H 0.0000 0.0000 'International Tables Vol C Tables 4.2.6.8 and 6.1.1.4'
Br Br -0.2901 2.4595 'International Tables Vol C Tables 4.2.6.8 and 6.1.1.4'
Cu Cu 0.3201 1.2651 'International Tables Vol C Tables 4.2.6.8 and 6.1.1.4'
P P 0.1023 0.0942 'International Tables Vol C Tables 4.2.6.8 and 6.1.1.4'

loop_
_geom_angle_atom_site_label_1
_geom_angle_atom_site_label_2
_geom_angle_atom_site_label_3
_geom_angle
_geom_angle_site_symmetry_1
_geom_angle_site_symmetry_3
C2 C1 C6 119.5(5) . .
C2 C1 P1 122.2(5) . .
C6 C1 P1 118.3(4) . .
C1 C2 C3 118.6(6) . .
C1 C2 H2 120.7 . .
C3 C2 H2 120.7 . .
C4 C3 C2 120.7(6) . .
C4 C3 H3 119.6 . .
C2 C3 H3 119.6 . .
C5 C4 C3 120.4(6) . .
C5 C4 H4 119.8 . .
C3 C4 H4 119.8 . .
C4 C5 C6 120.4(7) . .
C4 C5 H5 119.8 . .
C6 C5 H5 119.8 . .
C5 C6 C1 120.5(6) . .
C5 C6 H6 119.7 . .
C1 C6 H6 119.7 . .
C8 C7 C12 118.6(5) . .
C8 C7 P1 122.8(4) . .
C12 C7 P1 118.6(4) . .
C9 C8 C7 120.2(6) . .
C9 C8 H8 119.9 . .
C7 C8 H8 119.9 . .
C8 C9 C10 120.8(6) . .
C8 C9 H9 119.6 . .
C10 C9 H9 119.6 . .
C11 C10 C9 119.5(6) . .
C11 C10 H10 120.3 . .
C9 C10 H10 120.3 . .
C10 C11 C12 120.6(6) . .
C10 C11 H11 119.7 . .
C12 C11 H11 119.7 . .
C11 C12 C7 120.2(5) . .
C11 C12 H12 119.9 . .
C7 C12 H12 119.9 . .
C18 C13 C14 119.8(5) . .
C18 C13 P1 119.5(4) . .
C14 C13 P1 120.6(4) . .
C15 C14 C13 118.6(5) . .
C15 C14 H14 120.7 . .
C13 C14 H14 120.7 . .
C16 C15 C14 120.9(5) . .
C16 C15 H15 119.6 . .
C14 C15 H15 119.6 . .
C15 C16 C17 120.8(5) . .
C15 C16 H16 119.6 . .
C17 C16 H16 119.6 . .
C16 C17 C18 119.7(5) . .
C16 C17 H17 120.2 . .
C18 C17 H17 120.2 . .
C17 C18 C13 120.2(5) . .
C17 C18 H18 119.9 . .
C13 C18 H18 119.9 . .
C20 C19 C24 119.3(5) . .
C20 C19 P1 121.6(4) . .
C24 C19 P1 119.1(4) . .
C21 C20 C19 119.5(5) . .
C21 C20 H20 120.3 . .
C19 C20 H20 120.3 . .
C20 C21 C22 119.8(6) . .
C20 C21 H21 120.1 . .
C22 C21 H21 120.1 . .
C23 C22 C21 121.5(6) . .
C23 C22 H22 119.2 . .
C21 C22 H22 119.2 . .
C22 C23 C24 119.3(5) . .
C22 C23 H23 120.4 . .
C24 C23 H23 120.4 . .
C23 C24 C19 120.6(6) . .
C23 C24 H24 119.7 . .
C19 C24 H24 119.7 . .
Br1 Cu1 Br1 105.07(5) 2_556 .
Br1 Cu1 Br2 124.19(2) 2_556 .
Br1 Cu1 Br2 101.41(2) . .
Br1 Cu1 Br2 101.41(2) 2_556 2_556
Br1 Cu1 Br2 124.19(2) . 2_556
Br2 Cu1 Br2 102.71(5) . 2_556
C7 P1 C19 107.7(2) . .
C7 P1 C13 111.8(2) . .
C19 P1 C13 110.0(2) . .
C7 P1 C1 110.4(2) . .
C19 P1 C1 110.3(2) . .
C13 P1 C1 106.7(2) . .

loop_
_geom_bond_atom_site_label_1
_geom_bond_atom_site_label_2
_geom_bond_distance
_geom_bond_site_symmetry_2
C1 C2 1.383(7) .
C1 C6 1.387(8) .
C1 P1 1.801(5) .
C2 C3 1.409(8) .
C2 H2 0.9300 .
C3 C4 1.364(10) .
C3 H3 0.9300 .
C4 C5 1.353(9) .
C4 H4 0.9300 .
C5 C6 1.380(8) .
C5 H5 0.9300 .
C6 H6 0.9300 .
C7 C8 1.386(7) .
C7 C12 1.397(7) .
C7 P1 1.780(5) .
C8 C9 1.373(8) .
C8 H8 0.9300 .
C9 C10 1.379(9) .
C9 H9 0.9300 .
C10 C11 1.365(9) .
C10 H10 0.9300 .
C11 C12 1.379(8) .
C11 H11 0.9300 .
C12 H12 0.9300 .
C13 C18 1.383(7) .
C13 C14 1.393(7) .
C13 P1 1.790(5) .
C14 C15 1.387(7) .
C14 H14 0.9300 .
C15 C16 1.361(8) .
C15 H15 0.9300 .
C16 C17 1.364(7) .
C16 H16 0.9300 .
C17 C18 1.382(7) .
C17 H17 0.9300 .
C18 H18 0.9300 .
C19 C20 1.389(7) .
C19 C24 1.401(7) .
C19 P1 1.783(5) .
C20 C21 1.380(7) .
C20 H20 0.9300 .
C21 C22 1.381(8) .
C21 H21 0.9300 .
C22 C23 1.361(9) .
C22 H22 0.9300 .
C23 C24 1.370(8) .
C23 H23 0.9300 .
C24 H24 0.9300 .
Br1 Cu1 2.3805(8) .
Br2 Cu1 2.3880(9) .
Cu1 Br1 2.3805(8) 2_556
Cu1 Br2 2.3880(9) 2_556

loop_
_geom_torsion_atom_site_label_1
_geom_torsion_atom_site_label_2
_geom_torsion_atom_site_label_3
_geom_torsion_atom_site_label_4
_geom_torsion
C6 C1 C2 C3 0.1(9)
P1 C1 C2 C3 -177.7(5)
C1 C2 C3 C4 -1.0(10)
C2 C3 C4 C5 1.7(11)
C3 C4 C5 C6 -1.5(11)
C4 C5 C6 C1 0.6(10)
C2 C1 C6 C5 0.1(9)
P1 C1 C6 C5 178.0(5)
C12 C7 C8 C9 -0.1(8)
P1 C7 C8 C9 -179.5(4)
C7 C8 C9 C10 -0.1(9)
C8 C9 C10 C11 -0.1(10)
C9 C10 C11 C12 0.4(10)
C10 C11 C12 C7 -0.6(9)
C8 C7 C12 C11 0.4(8)
P1 C7 C12 C11 179.9(5)
C18 C13 C14 C15 2.3(8)
P1 C13 C14 C15 178.5(4)
C13 C14 C15 C16 -0.8(9)
C14 C15 C16 C17 0.1(10)
C15 C16 C17 C18 -0.8(10)
C16 C17 C18 C13 2.3(9)
C14 C13 C18 C17 -3.1(9)
P1 C13 C18 C17 -179.3(5)
C24 C19 C20 C21 3.0(8)
P1 C19 C20 C21 -178.8(4)
C19 C20 C21 C22 0.1(8)
C20 C21 C22 C23 -1.9(9)
C21 C22 C23 C24 0.5(9)
C22 C23 C24 C19 2.7(9)
C20 C19 C24 C23 -4.4(8)
P1 C19 C24 C23 177.3(4)
C8 C7 P1 C19 -131.3(5)
C12 C7 P1 C19 49.3(5)
C8 C7 P1 C13 107.8(5)
C12 C7 P1 C13 -71.6(5)
C8 C7 P1 C1 -10.8(5)
C12 C7 P1 C1 169.8(4)
C20 C19 P1 C7 -124.9(4)
C24 C19 P1 C7 53.3(5)
C20 C19 P1 C13 -2.9(5)
C24 C19 P1 C13 175.3(4)
C20 C19 P1 C1 114.5(5)
C24 C19 P1 C1 -67.3(5)
C18 C13 P1 C7 -161.0(4)
C14 C13 P1 C7 22.7(5)
C18 C13 P1 C19 79.4(5)
C14 C13 P1 C19 -96.9(5)
C18 C13 P1 C1 -40.2(5)
C14 C13 P1 C1 143.5(4)
C2 C1 P1 C7 -110.6(5)
C6 C1 P1 C7 71.6(5)
C2 C1 P1 C19 8.3(6)
C6 C1 P1 C19 -169.5(4)
C2 C1 P1 C13 127.7(5)
C6 C1 P1 C13 -50.1(5)
